data_4122521
loop_
_publ_author_name
'Zhao, Xiang'
'Wong, Matthew'
'Mao, Chengyu'
'Trieu, Thuong Xinh'
'Zhang, Jian'
'Feng, Pingyun'
'Bu, Xianhui'

_publ_section_title
;
 Size-selective crystallization of homochiral camphorate metal-organic
 frameworks for lanthanide separation.
;
_journal_issue 36
_journal_name_full 'Journal of the American Chemical Society'
_journal_page_first 12572
_journal_page_last 12575
_journal_paper_doi 10.1021/ja5067306
_journal_volume 136
_journal_year 2014
_chemical_absolute_configuration rm
_chemical_formula_moiety 'C11 H15 Dy O6'
_chemical_formula_sum 'C11 H15 Dy O6'
_chemical_formula_weight 405.73
_chemical_name_systematic
; 
 ? 
;
_space_group_IT_number 19
_symmetry_cell_setting orthorhombic
_symmetry_space_group_name_Hall 'P 2ac 2ab'
_symmetry_space_group_name_H-M 'P 21 21 21'
_atom_sites_solution_hydrogens geom
_atom_sites_solution_primary direct
_atom_sites_solution_secondary difmap
_audit_creation_method SHELXL-97
_cell_angle_alpha 90.00
_cell_angle_beta 90.00
_cell_angle_gamma 90.00
_cell_formula_units_Z 4
_cell_length_a 8.19260(10)
_cell_length_b 10.89340(10)
_cell_length_c 14.78340(10)
_cell_measurement_temperature 173(2)
_cell_volume 1319.35(2)
_computing_structure_refinement 'SHELXL-97 (Sheldrick, 1997)'
_computing_structure_solution 'SHELXS-97 (Sheldrick, 1990)'
_diffrn_ambient_temperature 173(2)
_diffrn_measured_fraction_theta_full 0.981
_diffrn_measured_fraction_theta_max 0.981
_diffrn_radiation_monochromator graphite
_diffrn_radiation_source 'fine-focus sealed tube'
_diffrn_radiation_type MoK\a
_diffrn_radiation_wavelength 0.71073
_diffrn_reflns_av_R_equivalents 0.0204
_diffrn_reflns_av_sigmaI/netI 0.0214
_diffrn_reflns_limit_h_max 10
_diffrn_reflns_limit_h_min -10
_diffrn_reflns_limit_k_max 14
_diffrn_reflns_limit_k_min -14
_diffrn_reflns_limit_l_max 18
_diffrn_reflns_limit_l_min -19
_diffrn_reflns_number 15040
_diffrn_reflns_theta_full 28.31
_diffrn_reflns_theta_max 28.31
_diffrn_reflns_theta_min 2.32
_exptl_absorpt_coefficient_mu 5.679
_exptl_absorpt_correction_T_max 0.7457
_exptl_absorpt_correction_T_min 0.6583
_exptl_absorpt_correction_type multi-scan
_exptl_absorpt_process_details 'SADABS 2012/1'
_exptl_crystal_colour colorless
_exptl_crystal_density_diffrn 2.043
_exptl_crystal_density_method 'not measured'
_exptl_crystal_description prism
_exptl_crystal_F_000 780
_exptl_crystal_size_max 0.058
_exptl_crystal_size_mid 0.052
_exptl_crystal_size_min 0.048
_refine_diff_density_max 1.224
_refine_diff_density_min -0.573
_refine_diff_density_rms 0.112
_refine_ls_abs_structure_details 'Flack H D (1983), Acta Cryst. A39, 876-881'
_refine_ls_abs_structure_Flack 0.01(2)
_refine_ls_extinction_method none
_refine_ls_goodness_of_fit_ref 1.080
_refine_ls_hydrogen_treatment constr
_refine_ls_matrix_type full
_refine_ls_number_parameters 163
_refine_ls_number_reflns 3218
_refine_ls_number_restraints 24
_refine_ls_restrained_S_all 1.091
_refine_ls_R_factor_all 0.0253
_refine_ls_R_factor_gt 0.0237
_refine_ls_shift/su_max 0.001
_refine_ls_shift/su_mean 0.000
_refine_ls_structure_factor_coef Fsqd
_refine_ls_weighting_details 'calc w=1/[\s^2^(Fo^2^)+(0.0213P)^2^+3.5426P] where P=(Fo^2^+2Fc^2^)/3'
_refine_ls_weighting_scheme calc
_refine_ls_wR_factor_gt 0.0564
_refine_ls_wR_factor_ref 0.0571
_reflns_number_gt 3057
_reflns_number_total 3218
_reflns_threshold_expression >2sigma(I)
_cod_data_source_file ja5067306_si_002.cif
_cod_data_source_block CPM-29-Dy
_cod_depositor_comments
;
The following automatic conversions were performed:

'_symmetry_cell_setting' value 'Orthorhombic' changed to
'orthorhombic' according to
/home/saulius/struct/COD-crude-data--automatic-downloads/rss-feeds/ACS/lib/dictionaries/cif_core.dic
dictionary named 'cif_core.dic' version 2.4.2 from 2011-04-26.

Automatic conversion script
Id: cif_fix_values 2281 2013-09-26 08:29:07Z andrius 

 Adding full bibliography for 4122510--4122534.cif.
;
_cod_database_code 4122521

loop_
_symmetry_equiv_pos_as_xyz
'x, y, z'
'-x+1/2, -y, z+1/2'
'-x, y+1/2, -z+1/2'
'x+1/2, -y+1/2, -z'

loop_
_atom_site_label
_atom_site_type_symbol
_atom_site_fract_x
_atom_site_fract_y
_atom_site_fract_z
_atom_site_U_iso_or_equiv
_atom_site_adp_type
_atom_site_occupancy
_atom_site_symmetry_multiplicity
_atom_site_calc_flag
_atom_site_refinement_flags
Dy1 Dy 0.07438(2) 0.203969(15) 0.001940(16) 0.02032(6) Uani 1 1 d .
O5 O 0.3539(4) 0.1804(3) -0.0591(3) 0.0310(8) Uani 1 1 d .
C7 C 0.3226(6) 0.2575(4) 0.1749(3) 0.0278(11) Uani 1 1 d .
C3 C 0.3234(6) 0.2693(4) 0.2768(3) 0.0270(10) Uani 1 1 d .
H3A H 0.2741 0.1940 0.3005 0.032 Uiso 1 1 calc R
O6 O 0.2001(5) 0.0173(4) -0.0563(4) 0.0541(12) Uani 1 1 d .
C10 C 0.2302(12) 0.4888(7) 0.2494(5) 0.0478(18) Uani 1 1 d U
H10A H 0.1826 0.4718 0.1914 0.072 Uiso 1 1 calc R
H10B H 0.3439 0.5077 0.2420 0.072 Uiso 1 1 calc R
H10C H 0.1755 0.5575 0.2765 0.072 Uiso 1 1 calc R
C11 C 0.3314(7) 0.0671(5) -0.0739(4) 0.0379(13) Uani 1 1 d .
H11A H 0.4156 0.0206 -0.0985 0.046 Uiso 1 1 calc R
C2 C 0.2125(8) 0.3781(6) 0.3096(4) 0.0446(14) Uani 1 1 d U
C5 C 0.4758(9) 0.3968(7) 0.3827(5) 0.0586(19) Uani 1 1 d .
H5A H 0.5404 0.3860 0.4371 0.070 Uiso 1 1 calc R
H5B H 0.5126 0.4701 0.3516 0.070 Uiso 1 1 calc R
C4 C 0.4899(11) 0.2783(10) 0.3180(5) 0.078(3) Uani 1 1 d U
H4A H 0.5727 0.2901 0.2720 0.094 Uiso 1 1 calc R
H4B H 0.5157 0.2052 0.3527 0.094 Uiso 1 1 calc R
C9 C 0.0382(12) 0.3337(11) 0.3150(7) 0.098(3) Uani 1 1 d U
H9A H -0.0027 0.3194 0.2551 0.147 Uiso 1 1 calc R
H9B H -0.0276 0.3947 0.3444 0.147 Uiso 1 1 calc R
H9C H 0.0343 0.2586 0.3490 0.147 Uiso 1 1 calc R
C1 C 0.2909(6) 0.4056(4) 0.4059(3) 0.0256(10) Uani 1 1 d .
O3 O 0.1971(5) 0.2136(4) 0.1379(3) 0.0428(9) Uani 1 1 d .
O1 O 0.0938(5) 0.5567(4) 0.4470(3) 0.0398(9) Uani 1 1 d .
C6 C 0.2420(6) 0.5310(4) 0.4426(3) 0.0279(10) Uani 1 1 d .
O4 O 0.4450(5) 0.2904(4) 0.1319(3) 0.0444(10) Uani 1 1 d .
O2 O 0.3533(5) 0.5999(3) 0.4714(3) 0.0436(11) Uani 1 1 d .
C8 C 0.2392(12) 0.3129(6) 0.4751(5) 0.076(3) Uani 1 1 d .
H8A H 0.2889 0.3321 0.5322 0.115 Uiso 1 1 calc R
H8B H 0.2729 0.2325 0.4561 0.115 Uiso 1 1 calc R
H8C H 0.1226 0.3147 0.4814 0.115 Uiso 1 1 calc R

loop_
_atom_site_aniso_label
_atom_site_aniso_U_11
_atom_site_aniso_U_22
_atom_site_aniso_U_33
_atom_site_aniso_U_23
_atom_site_aniso_U_13
_atom_site_aniso_U_12
Dy1 0.01475(9) 0.02315(9) 0.02307(10) 0.00220(15) -0.00146(13) -0.00109(6)
O5 0.0201(17) 0.0329(19) 0.040(2) -0.0067(15) 0.0000(15) 0.0009(15)
C7 0.030(3) 0.031(2) 0.022(2) -0.0035(18) 0.0000(18) 0.004(2)
C3 0.034(3) 0.031(3) 0.017(2) -0.0042(18) 0.0028(17) 0.000(2)
O6 0.035(2) 0.031(2) 0.097(4) -0.012(2) 0.007(2) -0.0019(18)
C10 0.064(5) 0.041(3) 0.039(3) 0.012(2) 0.002(3) 0.017(3)
C11 0.027(3) 0.037(3) 0.050(3) -0.012(3) 0.004(2) 0.005(2)
C2 0.045(3) 0.051(3) 0.038(3) -0.012(3) -0.006(3) 0.005(3)
C5 0.054(4) 0.062(4) 0.060(4) -0.023(4) -0.018(3) 0.016(4)
C4 0.065(5) 0.120(6) 0.049(4) -0.023(4) -0.004(3) 0.038(5)
C9 0.077(6) 0.123(7) 0.093(6) -0.028(5) 0.009(5) -0.037(5)
C1 0.030(3) 0.024(2) 0.022(2) -0.0046(18) -0.0021(19) 0.004(2)
O3 0.043(2) 0.059(3) 0.0265(19) -0.0051(19) -0.0068(16) -0.002(2)
O1 0.028(2) 0.036(2) 0.056(2) -0.0153(18) 0.0045(18) 0.0067(16)
C6 0.030(3) 0.024(2) 0.029(3) -0.0033(19) 0.001(2) 0.004(2)
O4 0.046(2) 0.061(3) 0.0269(19) -0.0039(19) 0.0113(17) -0.007(2)
O2 0.033(2) 0.0276(17) 0.070(3) -0.0159(18) -0.0121(18) 0.0016(16)
C8 0.118(7) 0.050(4) 0.061(5) 0.004(3) 0.031(5) 0.006(4)

loop_
_atom_type_symbol
_atom_type_description
_atom_type_scat_dispersion_real
_atom_type_scat_dispersion_imag
_atom_type_scat_source
C C 0.0033 0.0016 'International Tables Vol C Tables 4.2.6.8 and 6.1.1.4'
H H 0.0000 0.0000 'International Tables Vol C Tables 4.2.6.8 and 6.1.1.4'
O O 0.0106 0.0060 'International Tables Vol C Tables 4.2.6.8 and 6.1.1.4'
Dy Dy -0.1892 4.4098 'International Tables Vol C Tables 4.2.6.8 and 6.1.1.4'

loop_
_geom_angle_atom_site_label_1
_geom_angle_atom_site_label_2
_geom_angle_atom_site_label_3
_geom_angle
_geom_angle_site_symmetry_1
_geom_angle_site_symmetry_3
O1 Dy1 O4 91.51(16) 3_545 4_455
O1 Dy1 O3 90.41(16) 3_545 .
O4 Dy1 O3 175.47(17) 4_455 .
O1 Dy1 O2 154.48(15) 3_545 2_564
O4 Dy1 O2 85.53(16) 4_455 2_564
O3 Dy1 O2 90.98(16) . 2_564
O1 Dy1 O5 77.97(14) 3_545 4_455
O4 Dy1 O5 86.53(14) 4_455 4_455
O3 Dy1 O5 89.86(14) . 4_455
O2 Dy1 O5 76.56(13) 2_564 4_455
O1 Dy1 O6 77.39(15) 3_545 .
O4 Dy1 O6 84.89(17) 4_455 .
O3 Dy1 O6 99.53(17) . .
O2 Dy1 O6 127.38(15) 2_564 .
O5 Dy1 O6 153.63(13) 4_455 .
O1 Dy1 O5 128.03(13) 3_545 .
O4 Dy1 O5 96.80(14) 4_455 .
O3 Dy1 O5 85.23(14) . .
O2 Dy1 O5 77.47(12) 2_564 .
O5 Dy1 O5 153.47(6) 4_455 .
O6 Dy1 O5 52.66(13) . .
O1 Dy1 C11 102.38(16) 3_545 .
O4 Dy1 C11 90.95(17) 4_455 .
O3 Dy1 C11 92.64(17) . .
O2 Dy1 C11 103.01(15) 2_564 .
O5 Dy1 C11 177.47(16) 4_455 .
O6 Dy1 C11 25.90(15) . .
O5 Dy1 C11 26.75(14) . .
C11 O5 Dy1 133.9(4) . 4
C11 O5 Dy1 91.7(3) . .
Dy1 O5 Dy1 121.51(15) 4 .
O4 C7 O3 123.2(5) . .
O4 C7 C3 118.8(5) . .
O3 C7 C3 118.0(5) . .
C4 C3 C7 114.5(5) . .
C4 C3 C2 110.6(5) . .
C7 C3 C2 111.7(4) . .
C11 O6 Dy1 94.3(3) . .
O6 C11 O5 121.3(5) . .
O6 C11 Dy1 59.8(3) . .
O5 C11 Dy1 61.6(3) . .
C10 C2 C9 112.3(8) . .
C10 C2 C3 111.5(5) . .
C9 C2 C3 108.7(6) . .
C10 C2 C1 109.8(5) . .
C9 C2 C1 113.2(6) . .
C3 C2 C1 100.6(4) . .
C1 C5 C4 104.4(6) . .
C3 C4 C5 103.2(6) . .
C8 C1 C6 106.6(4) . .
C8 C1 C5 112.6(6) . .
C6 C1 C5 113.0(5) . .
C8 C1 C2 111.7(5) . .
C6 C1 C2 112.4(4) . .
C5 C1 C2 100.6(4) . .
C7 O3 Dy1 140.5(4) . .
C6 O1 Dy1 140.8(4) . 3
O1 C6 O2 123.7(5) . .
O1 C6 C1 118.4(5) . .
O2 C6 C1 117.7(4) . .
C7 O4 Dy1 147.2(4) . 4
C6 O2 Dy1 145.3(3) . 2_565

loop_
_geom_bond_atom_site_label_1
_geom_bond_atom_site_label_2
_geom_bond_distance
_geom_bond_site_symmetry_2
Dy1 O1 2.245(4) 3_545
Dy1 O4 2.245(4) 4_455
Dy1 O3 2.249(4) .
Dy1 O2 2.262(4) 2_564
Dy1 O5 2.359(4) 4_455
Dy1 O6 2.437(4) .
Dy1 O5 2.475(4) .
Dy1 C11 2.813(6) .
O5 C11 1.267(6) .
O5 Dy1 2.359(4) 4
C7 O4 1.241(6) .
C7 O3 1.259(6) .
C7 C3 1.511(7) .
C3 C4 1.497(10) .
C3 C2 1.570(8) .
O6 C11 1.232(7) .
C10 C2 1.505(9) .
C2 C9 1.510(11) .
C2 C1 1.591(7) .
C5 C1 1.556(9) .
C5 C4 1.611(10) .
C1 C8 1.499(8) .
C1 C6 1.524(6) .
O1 C6 1.248(6) .
O1 Dy1 2.245(4) 3
C6 O2 1.256(6) .
O4 Dy1 2.245(4) 4
O2 Dy1 2.262(4) 2_565
